data_1575876
loop_
_publ_author_name
'Karak, Shayan'
'Khata, Soubhik'
'Ahmad, Shamim'
'Yadav, Abhishek Kumar'
'AlMasoud, Najla'
'Alomar, Taghrid S.'
'Dharavath, Srinivas'
'Reddy, C. Malla'
'Banerjee, Rahul'

_publ_section_title
;
 Tunable mechanics and energetics in structurally diverse TNPG-based metal
 organic networks.
;
_journal_issue 45
_journal_name_full 'Chemical science'
_journal_page_first 21508
_journal_page_last 21517
_journal_paper_doi 10.1039/d5sc04870b
_journal_volume 16
_journal_year 2025
_chemical_formula_moiety 'C3 H1.5 N1.5 O4.5'
_chemical_formula_sum 'C3 H1.5 N1.5 O4.5'
_chemical_formula_weight 130.56
_space_group_crystal_system trigonal
_space_group_IT_number 165
_space_group_name_Hall '-P 3 2"c'
_space_group_name_H-M_alt 'P -3 c 1'
_atom_sites_solution_hydrogens geom
_atom_sites_solution_primary iterative
_audit_block_doi 10.5517/ccdc.csd.cc2lm2dq
_audit_creation_date 2024-11-10
_audit_creation_method
;
Olex2 1.5
(compiled 2022.04.07 svn.rca3783a0 for OlexSys, GUI svn.r6498)
;
_audit_update_record
;
2024-11-10 deposited with the CCDC.	2025-09-29 downloaded from the CCDC.
;
_cell_angle_alpha 90
_cell_angle_beta 90
_cell_angle_gamma 120
_cell_formula_units_Z 12
_cell_length_a 13.0013(4)
_cell_length_b 13.0013(4)
_cell_length_c 9.3490(4)
_cell_measurement_reflns_used 839
_cell_measurement_temperature 100(2)
_cell_measurement_theta_max 25.701
_cell_measurement_theta_min 3.619
_cell_volume 1368.58(8)
_computing_molecular_graphics 'Olex2 1.5 (Dolomanov et al., 2009)'
_computing_publication_material 'Olex2 1.5 (Dolomanov et al., 2009)'
_computing_structure_refinement 'SHELXL 2018/3 (Sheldrick, 2015)'
_computing_structure_solution 'olex2.solve 1.5 (Bourhis et al., 2015)'
_diffrn_ambient_temperature 100.00
_diffrn_measured_fraction_theta_full 0.954
_diffrn_measured_fraction_theta_max 0.956
_diffrn_measurement_device_type 'Bruker D8 QUEST'
_diffrn_measurement_method 'Four-circle Kappa diffractometer'
_diffrn_radiation_type MoK\a
_diffrn_radiation_wavelength 0.71073
_diffrn_reflns_av_R_equivalents 0.0549
_diffrn_reflns_av_unetI/netI 0.0245
_diffrn_reflns_Laue_measured_fraction_full 0.954
_diffrn_reflns_Laue_measured_fraction_max 0.956
_diffrn_reflns_limit_h_max 15
_diffrn_reflns_limit_h_min -15
_diffrn_reflns_limit_k_max 15
_diffrn_reflns_limit_k_min -15
_diffrn_reflns_limit_l_max 11
_diffrn_reflns_limit_l_min -11
_diffrn_reflns_number 9474
_diffrn_reflns_point_group_measured_fraction_full 0.954
_diffrn_reflns_point_group_measured_fraction_max 0.956
_diffrn_reflns_theta_full 25.242
_diffrn_reflns_theta_max 25.701
_diffrn_reflns_theta_min 3.619
_exptl_absorpt_coefficient_mu 0.185
_exptl_crystal_density_diffrn 1.901
_exptl_crystal_description Needle
_exptl_crystal_F_000 792
_exptl_crystal_size_max 0.283
_exptl_crystal_size_mid 0.25
_exptl_crystal_size_min 0.21
_refine_diff_density_max 0.395
_refine_diff_density_min -0.227
_refine_diff_density_rms 0.049
_refine_ls_extinction_method none
_refine_ls_goodness_of_fit_ref 1.090
_refine_ls_hydrogen_treatment constr
_refine_ls_matrix_type full
_refine_ls_number_parameters 86
_refine_ls_number_reflns 839
_refine_ls_number_restraints 0
_refine_ls_restrained_S_all 1.090
_refine_ls_R_factor_all 0.0391
_refine_ls_R_factor_gt 0.0369
_refine_ls_shift/su_max 0.000
_refine_ls_shift/su_mean 0.000
_refine_ls_structure_factor_coef Fsqd
_refine_ls_weighting_details 'w=1/[\s^2^(Fo^2^)+(0.0204P)^2^+1.6278P] where P=(Fo^2^+2Fc^2^)/3'
_refine_ls_weighting_scheme calc
_refine_ls_wR_factor_gt 0.0863
_refine_ls_wR_factor_ref 0.0879
_reflns_Friedel_coverage 0.000
_reflns_number_gt 787
_reflns_number_total 839
_reflns_threshold_expression 'I > 2\s(I)'
_cod_data_source_file d5sc04870b2.cif
_cod_data_source_block rb_sk_tnpg_a
_cod_depositor_comments 'Adding full bibliography for 1575876--1575880.cif.'
_cod_original_cell_volume 1368.58(10)
_cod_original_formula_sum 'C3 H1.50 N1.50 O4.50'
_cod_database_code 1575876
_shelx_shelxl_version_number 2018/3
_shelx_space_group_comment
;
The symmetry employed for this shelxl refinement is uniquely defined
by the following loop, which should always be used as a source of
symmetry information in preference to the above space-group names.
They are only intended as comments.
;
_olex2_refinement_description
;
1. Fixed Uiso
 At 1.5 times of:
  All O(H) groups
2. Others
 Fixed Sof: H001(0.5)
3.a Idealised tetrahedral OH refined as rotating group:
 O001(H001), O005(H005)
;
_smtbx_masks_special_details
;
A solvent mask was calculated and 32 electrons were 
found in a volume of 64\%A^3^ in 1 void per unit cell. 
This is consistent with the presence of 
1[H2O] per Asymmetric Unit 
which account for 120 electrons 
per unit cell.
;
_smtbx_masks_void_probe_radius 1.2
_smtbx_masks_void_truncation_radius 1.2
_olex2_submission_special_instructions 'No special instructions were received'

loop_
_space_group_symop_operation_xyz
'x, y, z'
'-y, x-y, z'
'-x+y, -x, z'
'y, x, -z+1/2'
'x-y, -y, -z+1/2'
'-x, -x+y, -z+1/2'
'-x, -y, -z'
'y, -x+y, -z'
'x-y, x, -z'
'-y, -x, z-1/2'
'-x+y, y, z-1/2'
'x, x-y, z-1/2'

loop_
_atom_site_label
_atom_site_type_symbol
_atom_site_fract_x
_atom_site_fract_y
_atom_site_fract_z
_atom_site_U_iso_or_equiv
_atom_site_adp_type
_atom_site_occupancy
_atom_site_site_symmetry_order
_atom_site_calc_flag
_atom_site_refinement_flags_posn
_atom_site_refinement_flags_adp
_atom_site_refinement_flags_occupancy
_atom_site_disorder_assembly
_atom_site_disorder_group
O001 O 1.000000 0.87309(13) 0.750000 0.0196(4) Uani 1 2 d S T P . .
H001 H 0.938749 0.864000 0.708355 0.029 Uiso 0.5 1 calc R U P . .
O002 O 0.75677(11) 0.59831(11) 0.51325(13) 0.0207(3) Uani 1 1 d . . . . .
O003 O 0.82330(11) 0.77680(11) 0.58945(13) 0.0209(3) Uani 1 1 d . . . . .
O004 O 0.91536(12) 0.35894(11) 0.80522(13) 0.0234(3) Uani 1 1 d . . . . .
O005 O 0.82901(12) 0.46403(11) 0.61438(14) 0.0246(4) Uani 1 1 d . . . . .
H005 H 0.787046 0.479459 0.560034 0.037 Uiso 1 1 calc R U . . .
N006 N 0.82659(12) 0.68343(13) 0.58854(14) 0.0167(3) Uani 1 1 d . . . . .
N007 N 1.000000 0.44508(16) 0.750000 0.0171(5) Uani 1 2 d S T P . .
C009 C 1.000000 0.55766(18) 0.750000 0.0162(5) Uani 1 2 d S T P . .
C00A C 1.000000 0.77157(18) 0.750000 0.0158(5) Uani 1 2 d S T P . .
C00B C 0.90964(15) 0.56250(15) 0.67720(17) 0.0166(4) Uani 1 1 d . . . . .
C00C C 0.91188(15) 0.67242(15) 0.67440(17) 0.0163(4) Uani 1 1 d . . . . .

loop_
_atom_site_aniso_label
_atom_site_aniso_U_11
_atom_site_aniso_U_22
_atom_site_aniso_U_33
_atom_site_aniso_U_23
_atom_site_aniso_U_13
_atom_site_aniso_U_12
O001 0.0175(9) 0.0144(6) 0.0279(10) -0.0014(4) -0.0028(7) 0.0088(4)
O002 0.0179(6) 0.0185(6) 0.0222(7) 0.0002(5) -0.0049(5) 0.0065(5)
O003 0.0211(7) 0.0179(7) 0.0263(7) 0.0026(5) -0.0013(5) 0.0117(5)
O004 0.0266(7) 0.0161(7) 0.0246(7) 0.0033(5) 0.0022(5) 0.0085(6)
O005 0.0235(7) 0.0153(6) 0.0293(7) 0.0002(5) -0.0118(6) 0.0054(5)
N006 0.0136(7) 0.0164(7) 0.0181(7) 0.0045(6) 0.0025(6) 0.0061(6)
N007 0.0212(11) 0.0174(8) 0.0139(10) -0.0019(4) -0.0037(8) 0.0106(5)
C009 0.0181(12) 0.0145(9) 0.0173(11) 0.0009(5) 0.0019(9) 0.0090(6)
C00A 0.0143(11) 0.0151(9) 0.0177(11) 0.0027(5) 0.0054(9) 0.0072(6)
C00B 0.0143(8) 0.0151(8) 0.0164(8) 0.0029(6) 0.0017(6) 0.0043(7)
C00C 0.0128(8) 0.0177(9) 0.0176(8) 0.0042(6) 0.0021(7) 0.0072(7)

loop_
_atom_type_symbol
_atom_type_description
_atom_type_scat_dispersion_real
_atom_type_scat_dispersion_imag
_atom_type_scat_source
C C 0.0033 0.0016 'International Tables Vol C Tables 4.2.6.8 and 6.1.1.4'
H H 0.0000 0.0000 'International Tables Vol C Tables 4.2.6.8 and 6.1.1.4'
N N 0.0061 0.0033 'International Tables Vol C Tables 4.2.6.8 and 6.1.1.4'
O O 0.0106 0.0060 'International Tables Vol C Tables 4.2.6.8 and 6.1.1.4'

loop_
_geom_angle_atom_site_label_1
_geom_angle_atom_site_label_2
_geom_angle_atom_site_label_3
_geom_angle
_geom_angle_site_symmetry_1
_geom_angle_site_symmetry_3
_geom_angle_publ_flag
H001 O001 H001 141.1 . 6_766 ?
C00A O001 H001 109.470(15) . 6_766 ?
C00A O001 H001 109.5 . . ?
C00B O005 H005 109.5 . . ?
O002 N006 C00C 119.10(14) . . ?
O003 N006 O002 120.71(14) . . ?
O003 N006 C00C 120.19(14) . . ?
O004 N007 O004 124.5(2) . 6_766 ?
O004 N007 C009 117.73(10) 6_766 . ?
O004 N007 C009 117.73(10) . . ?
C00B C009 N007 117.98(11) . . ?
C00B C009 N007 117.97(11) 6_766 . ?
C00B C009 C00B 124.0(2) 6_766 . ?
O001 C00A C00C 120.45(11) . . ?
O001 C00A C00C 120.45(11) . 6_766 ?
C00C C00A C00C 119.1(2) 6_766 . ?
O005 C00B C009 117.05(16) . . ?
O005 C00B C00C 125.24(15) . . ?
C009 C00B C00C 117.71(16) . . ?
C00A C00C N006 120.26(16) . . ?
C00A C00C C00B 120.66(16) . . ?
C00B C00C N006 119.02(15) . . ?

loop_
_geom_bond_atom_site_label_1
_geom_bond_atom_site_label_2
_geom_bond_distance
_geom_bond_site_symmetry_2
_geom_bond_publ_flag
O001 H001 0.8400 . ?
O001 H001 0.8400 6_766 ?
O001 C00A 1.320(3) . ?
O002 N006 1.2408(19) . ?
O003 N006 1.2360(19) . ?
O004 N007 1.2244(16) . ?
O005 H005 0.8400 . ?
O005 C00B 1.319(2) . ?
N006 C00C 1.433(2) . ?
N007 C009 1.464(3) . ?
C009 C00B 1.386(2) . ?
C009 C00B 1.386(2) 6_766 ?
C00A C00C 1.413(2) 6_766 ?
C00A C00C 1.413(2) . ?
C00B C00C 1.415(2) . ?

loop_
_geom_torsion_atom_site_label_1
_geom_torsion_atom_site_label_2
_geom_torsion_atom_site_label_3
_geom_torsion_atom_site_label_4
_geom_torsion
_geom_torsion_site_symmetry_1
_geom_torsion_site_symmetry_2
_geom_torsion_site_symmetry_3
_geom_torsion_site_symmetry_4
_geom_torsion_publ_flag
O001 C00A C00C N006 4.48(17) . . . . ?
O001 C00A C00C C00B -178.31(11) . . . . ?
O002 N006 C00C C00A 173.69(13) . . . . ?
O002 N006 C00C C00B -3.6(2) . . . . ?
O003 N006 C00C C00A -6.0(2) . . . . ?
O003 N006 C00C C00B 176.69(15) . . . . ?
O004 N007 C009 C00B -62.23(10) . . . . ?
O004 N007 C009 C00B -62.23(10) 6_766 . . 6_766 ?
O004 N007 C009 C00B 117.77(10) 6_766 . . . ?
O004 N007 C009 C00B 117.77(10) . . . 6_766 ?
O005 C00B C00C N006 -5.2(3) . . . . ?
O005 C00B C00C C00A 177.59(14) . . . . ?
N007 C009 C00B O005 0.82(16) . . . . ?
N007 C009 C00B C00C -178.36(11) . . . . ?
C009 C00B C00C N006 173.94(12) . . . . ?
C009 C00B C00C C00A -3.3(2) . . . . ?
C00B C009 C00B O005 -179.19(16) 6_766 . . . ?
C00B C009 C00B C00C 1.63(11) 6_766 . . . ?
C00C C00A C00C N006 -175.52(17) 6_766 . . . ?
C00C C00A C00C C00B 1.69(11) 6_766 . . . ?

loop_
_smtbx_masks_void_nr
_smtbx_masks_void_average_x
_smtbx_masks_void_average_y
_smtbx_masks_void_average_z
_smtbx_masks_void_volume
_smtbx_masks_void_count_electrons
_smtbx_masks_void_content
1 0.000 0.000 0.000 7.1 2.7 ?
2 0.000 0.000 0.500 7.1 2.7 ?
3 0.333 0.667 0.141 15.8 8.3 '0.75 H2O'
4 0.333 0.667 0.641 15.8 8.4 '0.75 H2O'
5 0.667 0.333 0.359 15.8 8.3 '0.75 H2O'
6 0.667 0.333 0.859 15.8 8.3 '0.75 H2O'
